data_2221369
loop_
_publ_author_name
'Weng, Qianfeng'
'Zhao, Lei'

_publ_section_title
;
 2-Chloro-<i>N</i>'-(2-hydroxy-4-methoxybenzylidene)benzohydrazide
;
_journal_coeditor_code HB2929
_journal_issue 4
_journal_name_full 'Acta Crystallographica Section E'
_journal_page_first o808
_journal_paper_doi 10.1107/S1600536809009659
_journal_volume 65
_journal_year 2009
_chemical_formula_iupac 'C15 H13 Cl N2 O3'
_chemical_formula_moiety 'C15 H13 Cl N2 O3'
_chemical_formula_sum 'C15 H13 Cl N2 O3'
_chemical_formula_weight 304.72
_chemical_name_systematic
;
2-Chloro-<i>N</i>'-(2-hydroxy-4-methoxybenzylidene)benzohydrazide
;
_space_group_IT_number 2
_symmetry_cell_setting triclinic
_symmetry_space_group_name_Hall '-P 1'
_symmetry_space_group_name_H-M 'P -1'
_atom_sites_solution_hydrogens geom
_atom_sites_solution_primary direct
_atom_sites_solution_secondary difmap
_audit_creation_method SHELXL-97
_cell_angle_alpha 83.946(3)
_cell_angle_beta 81.721(4)
_cell_angle_gamma 89.540(3)
_cell_formula_units_Z 2
_cell_length_a 5.0020(10)
_cell_length_b 10.866(2)
_cell_length_c 13.169(3)
_cell_measurement_reflns_used 1381
_cell_measurement_temperature 298(2)
_cell_measurement_theta_max 26.1
_cell_measurement_theta_min 2.3
_cell_volume 704.3(2)
_computing_cell_refinement 'SAINT (Bruker, 2007)'
_computing_data_collection 'SMART (Bruker, 2007)'
_computing_data_reduction 'SAINT (Bruker, 2007)'
_computing_molecular_graphics 'SHELXTL (Sheldrick, 2008)'
_computing_publication_material 'SHELXTL (Sheldrick, 2008)'
_computing_structure_refinement 'SHELXTL (Sheldrick, 2008)'
_computing_structure_solution 'SHELXTL (Sheldrick, 2008)'
_diffrn_ambient_temperature 298(2)
_diffrn_measured_fraction_theta_full 0.979
_diffrn_measured_fraction_theta_max 0.979
_diffrn_measurement_device_type 'Bruker SMART 1000 CCD'
_diffrn_measurement_method \w
_diffrn_radiation_monochromator graphite
_diffrn_radiation_source 'fine-focus sealed tube'
_diffrn_radiation_type MoK\a
_diffrn_radiation_wavelength 0.71073
_diffrn_reflns_av_R_equivalents 0.0121
_diffrn_reflns_av_sigmaI/netI 0.0280
_diffrn_reflns_limit_h_max 6
_diffrn_reflns_limit_h_min -6
_diffrn_reflns_limit_k_max 13
_diffrn_reflns_limit_k_min -13
_diffrn_reflns_limit_l_max 16
_diffrn_reflns_limit_l_min -12
_diffrn_reflns_number 4214
_diffrn_reflns_theta_full 27.00
_diffrn_reflns_theta_max 27.00
_diffrn_reflns_theta_min 1.57
_diffrn_standards_number 0
_exptl_absorpt_coefficient_mu 0.283
_exptl_absorpt_correction_T_max 0.972
_exptl_absorpt_correction_T_min 0.964
_exptl_absorpt_correction_type multi-scan
_exptl_absorpt_process_details '(SADABS; Bruker, 2001)'
_exptl_crystal_colour yellow
_exptl_crystal_density_diffrn 1.437
_exptl_crystal_density_method 'not measured'
_exptl_crystal_description block
_exptl_crystal_F_000 316
_exptl_crystal_size_max 0.13
_exptl_crystal_size_mid 0.12
_exptl_crystal_size_min 0.10
_refine_diff_density_max 0.192
_refine_diff_density_min -0.281
_refine_ls_extinction_method none
_refine_ls_goodness_of_fit_ref 1.029
_refine_ls_hydrogen_treatment mixed
_refine_ls_matrix_type full
_refine_ls_number_parameters 195
_refine_ls_number_reflns 3017
_refine_ls_number_restraints 1
_refine_ls_restrained_S_all 1.028
_refine_ls_R_factor_all 0.0575
_refine_ls_R_factor_gt 0.0425
_refine_ls_shift/su_max 0.000
_refine_ls_shift/su_mean 0.000
_refine_ls_structure_factor_coef Fsqd
_refine_ls_weighting_details 'calc w=1/[\s^2^(Fo^2^)+(0.0529P)^2^+0.2179P] where P=(Fo^2^+2Fc^2^)/3'
_refine_ls_weighting_scheme calc
_refine_ls_wR_factor_gt 0.1039
_refine_ls_wR_factor_ref 0.1165
_reflns_number_gt 2342
_reflns_number_total 3017
_reflns_threshold_expression I>2\s(I)
_cod_data_source_file hb2929.cif
_cod_data_source_block I
_cod_database_code 2221369
_cod_database_fobs_code 2221369

loop_
_symmetry_equiv_pos_as_xyz
'x, y, z'
'-x, -y, -z'

loop_
_atom_site_type_symbol
_atom_site_label
_atom_site_fract_x
_atom_site_fract_y
_atom_site_fract_z
_atom_site_U_iso_or_equiv
_atom_site_adp_type
_atom_site_calc_flag
_atom_site_refinement_flags
_atom_site_occupancy
_atom_site_disorder_assembly
_atom_site_disorder_group
Cl Cl1 0.46805(11) 0.16315(5) 0.36552(4) 0.05502(19) Uani d . 1 . .
N N1 -0.0337(3) 0.45450(15) 0.28647(12) 0.0395(4) Uani d D 1 . .
N N2 0.0359(3) 0.54868(14) 0.20805(12) 0.0398(4) Uani d . 1 . .
O O1 0.3975(3) 0.44360(13) 0.31753(12) 0.0524(4) Uani d . 1 . .
O O2 0.3019(3) 0.74949(15) 0.13643(11) 0.0581(4) Uani d . 1 . .
H H2 0.2626 0.6867 0.1759 0.087 Uiso calc R 1 . .
O O3 0.1119(3) 0.94970(14) -0.18396(11) 0.0549(4) Uani d . 1 . .
C C1 0.0671(4) 0.32016(16) 0.43192(14) 0.0348(4) Uani d . 1 . .
C C2 0.2007(4) 0.20956(17) 0.45277(15) 0.0396(4) Uani d . 1 . .
C C3 0.1198(5) 0.13155(19) 0.54152(17) 0.0521(5) Uani d . 1 . .
H H3 0.2105 0.0577 0.5543 0.063 Uiso calc R 1 . .
C C4 -0.0949(5) 0.1634(2) 0.61080(17) 0.0577(6) Uani d . 1 . .
H H4 -0.1477 0.1115 0.6710 0.069 Uiso calc R 1 . .
C C5 -0.2326(4) 0.2716(2) 0.59178(16) 0.0527(5) Uani d . 1 . .
H H5 -0.3786 0.2925 0.6388 0.063 Uiso calc R 1 . .
C C6 -0.1531(4) 0.34920(18) 0.50246(15) 0.0422(4) Uani d . 1 . .
H H6 -0.2480 0.4217 0.4894 0.051 Uiso calc R 1 . .
C C7 0.1614(3) 0.41011(16) 0.34009(14) 0.0357(4) Uani d . 1 . .
C C8 -0.1114(4) 0.56612(18) 0.13669(15) 0.0415(4) Uani d . 1 . .
H H8 -0.2606 0.5153 0.1375 0.050 Uiso calc R 1 . .
C C9 -0.0462(4) 0.66529(17) 0.05418(14) 0.0383(4) Uani d . 1 . .
C C10 0.1562(4) 0.75315(18) 0.05729(14) 0.0400(4) Uani d . 1 . .
C C11 0.2109(4) 0.84952(19) -0.02082(15) 0.0457(5) Uani d . 1 . .
H H11 0.3426 0.9082 -0.0171 0.055 Uiso calc R 1 . .
C C12 0.0700(4) 0.85834(18) -0.10403(14) 0.0425(5) Uani d . 1 . .
C C13 -0.1288(4) 0.7717(2) -0.10967(16) 0.0488(5) Uani d . 1 . .
H H13 -0.2226 0.7771 -0.1660 0.059 Uiso calc R 1 . .
C C14 -0.1851(4) 0.67777(19) -0.03091(15) 0.0460(5) Uani d . 1 . .
H H14 -0.3202 0.6207 -0.0345 0.055 Uiso calc R 1 . .
C C15 0.3106(5) 1.0415(2) -0.17935(18) 0.0566(6) Uani d . 1 . .
H H15A 0.2643 1.0815 -0.1176 0.085 Uiso calc R 1 . .
H H15B 0.3173 1.1018 -0.2385 0.085 Uiso calc R 1 . .
H H15C 0.4840 1.0031 -0.1789 0.085 Uiso calc R 1 . .
H H1 -0.205(3) 0.427(2) 0.300(2) 0.080 Uiso d D 1 . .

loop_
_atom_site_aniso_label
_atom_site_aniso_U_11
_atom_site_aniso_U_22
_atom_site_aniso_U_33
_atom_site_aniso_U_12
_atom_site_aniso_U_13
_atom_site_aniso_U_23
Cl1 0.0551(3) 0.0522(3) 0.0583(3) 0.0181(2) -0.0093(2) -0.0084(2)
N1 0.0276(8) 0.0432(9) 0.0443(9) -0.0003(6) -0.0041(7) 0.0097(7)
N2 0.0331(8) 0.0414(9) 0.0420(9) 0.0022(6) -0.0047(7) 0.0083(7)
O1 0.0245(7) 0.0592(9) 0.0677(10) -0.0014(6) -0.0054(6) 0.0187(7)
O2 0.0571(9) 0.0685(10) 0.0483(9) -0.0179(8) -0.0210(7) 0.0156(7)
O3 0.0616(10) 0.0567(9) 0.0430(8) 0.0006(7) -0.0085(7) 0.0118(7)
C1 0.0308(9) 0.0364(9) 0.0379(9) -0.0023(7) -0.0092(7) -0.0006(7)
C2 0.0392(10) 0.0385(10) 0.0429(10) 0.0018(8) -0.0138(8) -0.0023(8)
C3 0.0627(14) 0.0394(11) 0.0541(13) 0.0000(10) -0.0184(11) 0.0092(9)
C4 0.0657(15) 0.0581(14) 0.0451(12) -0.0149(11) -0.0081(11) 0.0158(10)
C5 0.0485(12) 0.0648(14) 0.0419(11) -0.0100(11) 0.0010(9) -0.0013(10)
C6 0.0368(10) 0.0439(11) 0.0448(11) -0.0008(8) -0.0050(8) -0.0007(8)
C7 0.0287(9) 0.0351(9) 0.0418(10) 0.0021(7) -0.0035(7) 0.0007(7)
C8 0.0342(10) 0.0437(11) 0.0451(11) 0.0025(8) -0.0052(8) 0.0011(8)
C9 0.0340(9) 0.0414(10) 0.0384(10) 0.0079(8) -0.0045(8) -0.0012(8)
C10 0.0365(10) 0.0459(11) 0.0361(10) 0.0039(8) -0.0053(8) 0.0022(8)
C11 0.0427(11) 0.0481(11) 0.0438(11) -0.0017(9) -0.0044(9) 0.0039(9)
C12 0.0431(11) 0.0450(11) 0.0357(10) 0.0107(8) -0.0002(8) 0.0045(8)
C13 0.0531(13) 0.0533(12) 0.0415(11) 0.0070(10) -0.0161(9) -0.0002(9)
C14 0.0446(11) 0.0469(11) 0.0473(11) 0.0012(9) -0.0122(9) -0.0013(9)
C15 0.0579(14) 0.0532(13) 0.0520(13) 0.0003(11) 0.0010(10) 0.0131(10)

loop_
_atom_type_symbol
_atom_type_description
_atom_type_scat_dispersion_real
_atom_type_scat_dispersion_imag
_atom_type_scat_source
C C 0.0033 0.0016 'International Tables Vol C Tables 4.2.6.8 and 6.1.1.4'
H H 0.0000 0.0000 'International Tables Vol C Tables 4.2.6.8 and 6.1.1.4'
N N 0.0061 0.0033 'International Tables Vol C Tables 4.2.6.8 and 6.1.1.4'
O O 0.0106 0.0060 'International Tables Vol C Tables 4.2.6.8 and 6.1.1.4'
Cl Cl 0.1484 0.1585 'International Tables Vol C Tables 4.2.6.8 and 6.1.1.4'

loop_
_geom_angle_atom_site_label_1
_geom_angle_atom_site_label_2
_geom_angle_atom_site_label_3
_geom_angle_site_symmetry_1
_geom_angle_site_symmetry_3
_geom_angle
_geom_angle_publ_flag
C7 N1 N2 . . 117.48(14) ?
C7 N1 H1 . . 123.4(17) ?
N2 N1 H1 . . 119.1(17) ?
C8 N2 N1 . . 118.57(16) ?
C10 O2 H2 . . 109.5 ?
C12 O3 C15 . . 117.32(17) ?
C2 C1 C6 . . 118.04(17) ?
C2 C1 C7 . . 122.16(17) ?
C6 C1 C7 . . 119.72(16) ?
C3 C2 C1 . . 121.08(19) ?
C3 C2 Cl1 . . 118.05(16) ?
C1 C2 Cl1 . . 120.83(15) ?
C4 C3 C2 . . 119.7(2) ?
C4 C3 H3 . . 120.1 ?
C2 C3 H3 . . 120.1 ?
C3 C4 C5 . . 120.49(19) ?
C3 C4 H4 . . 119.8 ?
C5 C4 H4 . . 119.8 ?
C4 C5 C6 . . 119.8(2) ?
C4 C5 H5 . . 120.1 ?
C6 C5 H5 . . 120.1 ?
C5 C6 C1 . . 120.87(19) ?
C5 C6 H6 . . 119.6 ?
C1 C6 H6 . . 119.6 ?
O1 C7 N1 . . 122.63(16) ?
O1 C7 C1 . . 122.38(16) ?
N1 C7 C1 . . 114.96(15) ?
N2 C8 C9 . . 119.94(18) ?
N2 C8 H8 . . 120.0 ?
C9 C8 H8 . . 120.0 ?
C14 C9 C10 . . 117.45(18) ?
C14 C9 C8 . . 121.07(18) ?
C10 C9 C8 . . 121.47(17) ?
O2 C10 C11 . . 117.14(17) ?
O2 C10 C9 . . 122.07(17) ?
C11 C10 C9 . . 120.78(18) ?
C12 C11 C10 . . 120.03(19) ?
C12 C11 H11 . . 120.0 ?
C10 C11 H11 . . 120.0 ?
O3 C12 C11 . . 123.68(19) ?
O3 C12 C13 . . 115.99(18) ?
C11 C12 C13 . . 120.33(18) ?
C14 C13 C12 . . 119.22(18) ?
C14 C13 H13 . . 120.4 ?
C12 C13 H13 . . 120.4 ?
C13 C14 C9 . . 122.17(19) ?
C13 C14 H14 . . 118.9 ?
C9 C14 H14 . . 118.9 ?
O3 C15 H15A . . 109.5 ?
O3 C15 H15B . . 109.5 ?
H15A C15 H15B . . 109.5 ?
O3 C15 H15C . . 109.5 ?
H15A C15 H15C . . 109.5 ?
H15B C15 H15C . . 109.5 ?

loop_
_geom_bond_atom_site_label_1
_geom_bond_atom_site_label_2
_geom_bond_site_symmetry_2
_geom_bond_distance
_geom_bond_publ_flag
Cl1 C2 . 1.741(2) ?
N1 C7 . 1.343(2) ?
N1 N2 . 1.384(2) ?
N1 H1 . 0.897(10) ?
N2 C8 . 1.273(2) ?
O1 C7 . 1.224(2) ?
O2 C10 . 1.352(2) ?
O2 H2 . 0.8200 ?
O3 C12 . 1.363(2) ?
O3 C15 . 1.426(3) ?
C1 C2 . 1.392(3) ?
C1 C6 . 1.392(3) ?
C1 C7 . 1.495(2) ?
C2 C3 . 1.382(3) ?
C3 C4 . 1.373(3) ?
C3 H3 . 0.9300 ?
C4 C5 . 1.376(3) ?
C4 H4 . 0.9300 ?
C5 C6 . 1.384(3) ?
C5 H5 . 0.9300 ?
C6 H6 . 0.9300 ?
C8 C9 . 1.451(3) ?
C8 H8 . 0.9300 ?
C9 C14 . 1.395(3) ?
C9 C10 . 1.405(3) ?
C10 C11 . 1.388(3) ?
C11 C12 . 1.381(3) ?
C11 H11 . 0.9300 ?
C12 C13 . 1.390(3) ?
C13 C14 . 1.376(3) ?
C13 H13 . 0.9300 ?
C14 H14 . 0.9300 ?
C15 H15A . 0.9600 ?
C15 H15B . 0.9600 ?
C15 H15C . 0.9600 ?

loop_
_geom_hbond_atom_site_label_D
_geom_hbond_atom_site_label_H
_geom_hbond_atom_site_label_A
_geom_hbond_site_symmetry_A
_geom_hbond_distance_DH
_geom_hbond_distance_HA
_geom_hbond_distance_DA
_geom_hbond_angle_DHA
O2 H2 N2 . 0.82 1.86 2.583(2) 146
N1 H1 O1 1_455 0.897(10) 1.976(14) 2.817(2) 156(2)

loop_
_cod_related_entry_id
_cod_related_entry_database
_cod_related_entry_code
1 ChemSpider 24741981
